data_4070727
loop_
_publ_author_name
'Yang, Ying'
'Schulz, Thomas'
'John, Michael'
'Yang, Zhi'
'Jim\'enez-P\'erez, Victor Manuel'
'Roesky, Herbert W.'
'Gurubasavaraj, Prabhuodeyara M.'
'Stalke, Dietmar'
'Ye, Hongqi'

_publ_contact_author 'Prof. Dr. Dietmar Stalke, Prof. Dr. H. W. Roesky'
_publ_section_title
;
 Organoaluminum Hydroxides Supported by \b-Diketiminato Ligands:
 Synthesis, Structural Characterization, and Reactions
;
_journal_issue 4
_journal_name_full Organometallics
_journal_page_first 769
_journal_paper_doi 10.1021/om700969g
_journal_volume 27
_journal_year 2008
_chemical_formula_sum 'C43 H63 Al N2 O3'
_chemical_formula_weight 682.93
_space_group_IT_number 2
_symmetry_cell_setting triclinic
_symmetry_space_group_name_Hall '-P 1'
_symmetry_space_group_name_H-M 'P -1'
_atom_sites_solution_hydrogens geom
_atom_sites_solution_primary direct
_atom_sites_solution_secondary difmap
_audit_creation_method SHELXL-97
_cell_angle_alpha 73.6670(10)
_cell_angle_beta 82.3990(10)
_cell_angle_gamma 86.1870(10)
_cell_formula_units_Z 2
_cell_length_a 9.0526(10)
_cell_length_b 12.0803(14)
_cell_length_c 18.727(2)
_cell_measurement_reflns_used 9051
_cell_measurement_temperature 100(2)
_cell_measurement_theta_max 25.04
_cell_measurement_theta_min 2.66
_cell_volume 1947.1(4)
_computing_cell_refinement 'SAINT V7.23A'
_computing_data_collection 'APEX2 v2.1.0'
_computing_data_reduction 'SAINT V7.23A'
_computing_molecular_graphics 'XP in SHELXTL ver. 6.12'
_computing_publication_material 'XP in SHELXTL ver. 6.12'
_computing_structure_refinement 'SHELXL in SHELXTL ver. 6.12'
_computing_structure_solution 'SHELXS in SHELXTL ver. 6.12'
_diffrn_ambient_temperature 100(2)
_diffrn_measured_fraction_theta_full 0.997
_diffrn_measured_fraction_theta_max 0.997
_diffrn_measurement_device_type 'Bruker Smart Apex II with D8-Goniometer'
_diffrn_measurement_method 'omega scans'
_diffrn_radiation_monochromator graphite
_diffrn_radiation_source 'fine-focus sealed tube'
_diffrn_radiation_type MoK\a
_diffrn_radiation_wavelength 0.71073
_diffrn_reflns_av_R_equivalents 0.0205
_diffrn_reflns_av_sigmaI/netI 0.0139
_diffrn_reflns_limit_h_max 10
_diffrn_reflns_limit_h_min -10
_diffrn_reflns_limit_k_max 14
_diffrn_reflns_limit_k_min -13
_diffrn_reflns_limit_l_max 22
_diffrn_reflns_limit_l_min 0
_diffrn_reflns_number 36861
_diffrn_reflns_theta_full 25.08
_diffrn_reflns_theta_max 25.08
_diffrn_reflns_theta_min 2.75
_exptl_absorpt_coefficient_mu 0.092
_exptl_absorpt_correction_T_max 0.99
_exptl_absorpt_correction_T_min 0.898520
_exptl_absorpt_correction_type empirical
_exptl_absorpt_process_details SADABS-2004/1
_exptl_crystal_colour colourless
_exptl_crystal_density_diffrn 1.165
_exptl_crystal_density_method 'not measured'
_exptl_crystal_description block
_exptl_crystal_F_000 744
_exptl_crystal_size_max 0.4
_exptl_crystal_size_mid 0.2
_exptl_crystal_size_min 0.2
_refine_diff_density_max 0.478
_refine_diff_density_min -0.410
_refine_diff_density_rms 0.042
_refine_ls_extinction_method none
_refine_ls_goodness_of_fit_ref 1.047
_refine_ls_hydrogen_treatment mixed
_refine_ls_matrix_type full
_refine_ls_number_parameters 444
_refine_ls_number_reflns 6895
_refine_ls_number_restraints 0
_refine_ls_restrained_S_all 1.047
_refine_ls_R_factor_all 0.0427
_refine_ls_R_factor_gt 0.0388
_refine_ls_shift/su_max 0.001
_refine_ls_shift/su_mean 0.000
_refine_ls_structure_factor_coef Fsqd
_refine_ls_weighting_details 'calc w=1/[\s^2^(Fo^2^)+(0.0544P)^2^+1.0481P] where P=(Fo^2^+2Fc^2^)/3'
_refine_ls_weighting_scheme calc
_refine_ls_wR_factor_gt 0.1039
_refine_ls_wR_factor_ref 0.1073
_reflns_number_gt 6222
_reflns_number_total 6895
_reflns_threshold_expression >2sigma(I)
_cod_data_source_file om700969g-file002.cif
_cod_data_source_block L2AlPH(OH)
_cod_original_sg_symbol_H-M P-1
_cod_database_code 4070727

loop_
_symmetry_equiv_pos_as_xyz
'x, y, z'
'-x, -y, -z'

loop_
_atom_site_label
_atom_site_type_symbol
_atom_site_fract_x
_atom_site_fract_y
_atom_site_fract_z
_atom_site_U_iso_or_equiv
_atom_site_adp_type
_atom_site_occupancy
_atom_site_symmetry_multiplicity
_atom_site_calc_flag
_atom_site_refinement_flags
Al1 Al 0.45997(4) 0.79037(3) 0.26370(2) 0.01487(11) Uani 1 1 d .
O1 O 0.28838(11) 0.82029(8) 0.23145(6) 0.0205(2) Uani 1 1 d .
H1 H 0.2771 0.8918 0.2132 0.025 Uiso 1 1 calc R
O3 O 0.70943(15) 0.42603(14) 1.00682(9) 0.0511(4) Uani 1 1 d .
O4 O 0.22386(14) 0.04685(10) 0.14119(7) 0.0347(3) Uani 1 1 d .
N1 N 0.48696(12) 0.62767(10) 0.30539(6) 0.0152(2) Uani 1 1 d .
N2 N 0.46435(12) 0.83017(10) 0.35543(6) 0.0160(2) Uani 1 1 d .
C1 C 0.60794(16) 0.46033(12) 0.38849(8) 0.0204(3) Uani 1 1 d .
H1A H 0.6053 0.4267 0.3468 0.031 Uiso 0.50 1 calc PR
H1B H 0.5399 0.4194 0.4316 0.031 Uiso 0.50 1 calc PR
H1C H 0.7096 0.4531 0.4023 0.031 Uiso 0.50 1 calc PR
H1D H 0.6312 0.4394 0.4404 0.031 Uiso 0.50 1 calc PR
H1E H 0.6966 0.4468 0.3555 0.031 Uiso 0.50 1 calc PR
H1F H 0.5269 0.4131 0.3848 0.031 Uiso 0.50 1 calc PR
C2 C 0.56051(14) 0.58595(12) 0.36510(7) 0.0162(3) Uani 1 1 d .
C3 C 0.59537(15) 0.65389(12) 0.40992(8) 0.0177(3) Uani 1 1 d .
H3A H 0.6639 0.6202 0.4448 0.021 Uiso 1 1 calc R
C4 C 0.54113(15) 0.76535(12) 0.40927(8) 0.0169(3) Uani 1 1 d .
C5 C 0.56884(17) 0.81003(13) 0.47359(8) 0.0216(3) Uani 1 1 d .
H5A H 0.5094 0.8813 0.4721 0.032 Uiso 0.50 1 calc PR
H5B H 0.6749 0.8259 0.4695 0.032 Uiso 0.50 1 calc PR
H5C H 0.5403 0.7520 0.5210 0.032 Uiso 0.50 1 calc PR
H5D H 0.6403 0.7582 0.5030 0.032 Uiso 0.50 1 calc PR
H5E H 0.4748 0.8136 0.5056 0.032 Uiso 0.50 1 calc PR
H5F H 0.6094 0.8874 0.4540 0.032 Uiso 0.50 1 calc PR
C10 C 0.44212(15) 0.54879(11) 0.26676(8) 0.0161(3) Uani 1 1 d .
C11 C 0.54492(15) 0.51018(12) 0.21545(8) 0.0172(3) Uani 1 1 d .
C12 C 0.49508(16) 0.43716(12) 0.17799(8) 0.0205(3) Uani 1 1 d .
H12A H 0.5626 0.4113 0.1422 0.025 Uiso 1 1 calc R
C13 C 0.34984(17) 0.40208(13) 0.19208(9) 0.0228(3) Uani 1 1 d .
H13A H 0.3185 0.3512 0.1669 0.027 Uiso 1 1 calc R
C14 C 0.24950(16) 0.44088(12) 0.24297(8) 0.0209(3) Uani 1 1 d .
H14A H 0.1497 0.4159 0.2524 0.025 Uiso 1 1 calc R
C15 C 0.29187(15) 0.51575(12) 0.28058(8) 0.0174(3) Uani 1 1 d .
C20 C 0.38806(15) 0.93507(12) 0.36533(8) 0.0174(3) Uani 1 1 d .
C21 C 0.23668(16) 0.92935(12) 0.39514(8) 0.0197(3) Uani 1 1 d .
C22 C 0.16179(17) 1.03037(13) 0.40284(8) 0.0237(3) Uani 1 1 d .
H22A H 0.0601 1.0276 0.4238 0.028 Uiso 1 1 calc R
C23 C 0.23232(17) 1.13487(13) 0.38064(9) 0.0244(3) Uani 1 1 d .
H23A H 0.1791 1.2032 0.3858 0.029 Uiso 1 1 calc R
C24 C 0.38080(17) 1.13935(13) 0.35086(8) 0.0220(3) Uani 1 1 d .
H24A H 0.4284 1.2114 0.3353 0.026 Uiso 1 1 calc R
C25 C 0.46195(16) 1.04033(12) 0.34317(8) 0.0186(3) Uani 1 1 d .
C30 C 0.6050(2) 0.3442(2) 1.00403(11) 0.0448(5) Uani 1 1 d .
H30A H 0.5072 0.3828 0.9935 0.054 Uiso 1 1 calc R
H30B H 0.5911 0.2837 1.0524 0.054 Uiso 1 1 calc R
C32 C 0.84835(18) 0.40473(15) 0.96801(10) 0.0321(4) Uani 1 1 d .
H32A H 0.9282 0.3948 1.0008 0.039 Uiso 1 1 calc R
H32B H 0.8728 0.4703 0.9232 0.039 Uiso 1 1 calc R
C33 C 0.8356(2) 0.29595(17) 0.94501(13) 0.0438(5) Uani 1 1 d .
H33A H 0.8712 0.2273 0.9824 0.053 Uiso 1 1 calc R
H33B H 0.8928 0.3006 0.8955 0.053 Uiso 1 1 calc R
C34 C 0.66951(19) 0.29213(15) 0.94191(10) 0.0308(4) Uani 1 1 d .
H34A H 0.6410 0.3386 0.8928 0.037 Uiso 1 1 calc R
H34B H 0.6374 0.2119 0.9517 0.037 Uiso 1 1 calc R
C40 C 0.06823(19) 0.20918(15) 0.14403(11) 0.0367(4) Uani 1 1 d .
H40A H 0.0666 0.2720 0.1686 0.044 Uiso 1 1 calc R
H40B H -0.0341 0.1995 0.1340 0.044 Uiso 1 1 calc R
C41 C 0.17619(18) 0.23457(14) 0.07158(9) 0.0296(4) Uani 1 1 d .
H41A H 0.1262 0.2292 0.0288 0.036 Uiso 1 1 calc R
H41B H 0.2174 0.3124 0.0599 0.036 Uiso 1 1 calc R
C42 C 0.29684(19) 0.14193(14) 0.08862(10) 0.0313(4) Uani 1 1 d .
H42A H 0.3401 0.1209 0.0426 0.038 Uiso 1 1 calc R
H42B H 0.3774 0.1682 0.1104 0.038 Uiso 1 1 calc R
C44 C 0.1309(2) 0.09722(16) 0.19217(10) 0.0381(4) Uani 1 1 d .
H44A H 0.1896 0.1127 0.2291 0.046 Uiso 1 1 calc R
H44B H 0.0495 0.0452 0.2194 0.046 Uiso 1 1 calc R
C50 C 0.63628(16) 0.85316(12) 0.19403(8) 0.0185(3) Uani 1 1 d .
C51 C 0.77909(16) 0.82969(12) 0.21774(8) 0.0207(3) Uani 1 1 d .
H51A H 0.7878 0.7825 0.2671 0.025 Uiso 1 1 calc R
C52 C 0.90759(17) 0.87265(14) 0.17193(9) 0.0255(3) Uani 1 1 d .
H52A H 1.0021 0.8540 0.1898 0.031 Uiso 1 1 calc R
C53 C 0.89753(18) 0.94277(14) 0.10010(9) 0.0290(4) Uani 1 1 d .
H53A H 0.9849 0.9735 0.0687 0.035 Uiso 1 1 calc R
C54 C 0.75912(18) 0.96779(13) 0.07424(9) 0.0271(3) Uani 1 1 d .
H54A H 0.7516 1.0155 0.0249 0.032 Uiso 1 1 calc R
C55 C 0.63119(17) 0.92298(13) 0.12058(8) 0.0219(3) Uani 1 1 d .
H55A H 0.5374 0.9403 0.1018 0.026 Uiso 1 1 calc R
C110 C 0.70678(15) 0.54571(12) 0.19627(8) 0.0195(3) Uani 1 1 d .
H11A H 0.7289 0.5889 0.2318 0.023 Uiso 1 1 calc R
C111 C 0.81481(17) 0.44074(14) 0.20348(9) 0.0258(3) Uani 1 1 d .
H11E H 0.7988 0.3894 0.2545 0.039 Uiso 1 1 calc R
H11F H 0.9177 0.4667 0.1929 0.039 Uiso 1 1 calc R
H11G H 0.7969 0.3990 0.1676 0.039 Uiso 1 1 calc R
C112 C 0.73256(17) 0.62523(14) 0.11638(8) 0.0251(3) Uani 1 1 d .
H11B H 0.6641 0.6926 0.1115 0.038 Uiso 1 1 calc R
H11C H 0.7144 0.5833 0.0807 0.038 Uiso 1 1 calc R
H11D H 0.8357 0.6507 0.1058 0.038 Uiso 1 1 calc R
C150 C 0.17989(15) 0.55967(12) 0.33536(8) 0.0190(3) Uani 1 1 d .
H15A H 0.2020 0.6422 0.3289 0.023 Uiso 1 1 calc R
C152 C 0.19700(17) 0.49367(14) 0.41663(9) 0.0273(3) Uani 1 1 d .
H15E H 0.3007 0.4962 0.4258 0.041 Uiso 1 1 calc R
H15F H 0.1700 0.4132 0.4257 0.041 Uiso 1 1 calc R
H15G H 0.1313 0.5293 0.4504 0.041 Uiso 1 1 calc R
C153 C 0.01834(17) 0.55633(15) 0.32065(9) 0.0274(3) Uani 1 1 d .
H15B H 0.0079 0.5989 0.2686 0.041 Uiso 1 1 calc R
H15C H -0.0476 0.5920 0.3544 0.041 Uiso 1 1 calc R
H15D H -0.0089 0.4760 0.3295 0.041 Uiso 1 1 calc R
C210 C 0.15505(16) 0.81614(13) 0.42069(8) 0.0220(3) Uani 1 1 d .
H21A H 0.2187 0.7580 0.4008 0.026 Uiso 1 1 calc R
C211 C 0.00530(19) 0.82632(16) 0.38998(11) 0.0359(4) Uani 1 1 d .
H21E H 0.0203 0.8558 0.3352 0.054 Uiso 1 1 calc R
H21F H -0.0617 0.8795 0.4109 0.054 Uiso 1 1 calc R
H21G H -0.0389 0.7502 0.4041 0.054 Uiso 1 1 calc R
C212 C 0.13460(19) 0.77129(14) 0.50595(9) 0.0304(4) Uani 1 1 d .
H21B H 0.2317 0.7653 0.5247 0.046 Uiso 1 1 calc R
H21C H 0.0906 0.6950 0.5209 0.046 Uiso 1 1 calc R
H21D H 0.0684 0.8247 0.5270 0.046 Uiso 1 1 calc R
C250 C 0.62472(16) 1.05065(12) 0.31004(8) 0.0210(3) Uani 1 1 d .
H25A H 0.6669 0.9713 0.3121 0.025 Uiso 1 1 calc R
C251 C 0.63863(18) 1.12196(14) 0.22781(9) 0.0278(3) Uani 1 1 d .
H25B H 0.5794 1.0876 0.1998 0.042 Uiso 1 1 calc R
H25C H 0.7434 1.1228 0.2063 0.042 Uiso 1 1 calc R
H25D H 0.6019 1.2012 0.2247 0.042 Uiso 1 1 calc R
C252 C 0.71689(17) 1.10443(14) 0.35427(10) 0.0282(3) Uani 1 1 d .
H25E H 0.7070 1.0590 0.4069 0.042 Uiso 1 1 calc R
H25F H 0.6805 1.1838 0.3508 0.042 Uiso 1 1 calc R
H25G H 0.8220 1.1048 0.3333 0.042 Uiso 1 1 calc R

loop_
_atom_site_aniso_label
_atom_site_aniso_U_11
_atom_site_aniso_U_22
_atom_site_aniso_U_33
_atom_site_aniso_U_23
_atom_site_aniso_U_13
_atom_site_aniso_U_12
Al1 0.0138(2) 0.0156(2) 0.0155(2) -0.00426(16) -0.00278(15) -0.00054(15)
O1 0.0177(5) 0.0181(5) 0.0254(5) -0.0041(4) -0.0054(4) -0.0005(4)
O3 0.0334(7) 0.0713(10) 0.0654(9) -0.0494(8) 0.0089(6) -0.0158(7)
O4 0.0414(7) 0.0237(6) 0.0362(7) -0.0042(5) -0.0053(5) 0.0033(5)
N1 0.0134(6) 0.0169(6) 0.0164(6) -0.0060(5) -0.0026(4) -0.0008(4)
N2 0.0149(6) 0.0159(6) 0.0176(6) -0.0053(5) -0.0021(5) -0.0011(4)
C1 0.0207(7) 0.0196(7) 0.0209(7) -0.0048(6) -0.0050(6) 0.0012(6)
C2 0.0118(6) 0.0185(7) 0.0168(7) -0.0033(5) 0.0003(5) -0.0012(5)
C3 0.0154(7) 0.0213(7) 0.0159(7) -0.0033(5) -0.0046(5) -0.0008(5)
C4 0.0134(7) 0.0210(7) 0.0160(7) -0.0045(5) -0.0002(5) -0.0044(5)
C5 0.0229(7) 0.0237(8) 0.0203(7) -0.0083(6) -0.0051(6) -0.0006(6)
C10 0.0179(7) 0.0136(6) 0.0171(7) -0.0031(5) -0.0058(5) 0.0000(5)
C11 0.0177(7) 0.0157(7) 0.0181(7) -0.0031(5) -0.0051(5) 0.0008(5)
C12 0.0219(7) 0.0201(7) 0.0213(7) -0.0086(6) -0.0042(6) 0.0024(6)
C13 0.0236(8) 0.0214(7) 0.0277(8) -0.0116(6) -0.0078(6) -0.0014(6)
C14 0.0171(7) 0.0202(7) 0.0266(8) -0.0063(6) -0.0062(6) -0.0020(6)
C15 0.0172(7) 0.0161(7) 0.0179(7) -0.0025(5) -0.0044(5) 0.0005(5)
C20 0.0187(7) 0.0195(7) 0.0160(7) -0.0074(5) -0.0043(5) 0.0003(5)
C21 0.0201(7) 0.0224(7) 0.0186(7) -0.0083(6) -0.0029(6) -0.0018(6)
C22 0.0182(7) 0.0281(8) 0.0267(8) -0.0122(6) 0.0001(6) 0.0002(6)
C23 0.0254(8) 0.0219(8) 0.0286(8) -0.0122(6) -0.0037(6) 0.0040(6)
C24 0.0250(8) 0.0199(7) 0.0229(7) -0.0075(6) -0.0042(6) -0.0024(6)
C25 0.0195(7) 0.0206(7) 0.0173(7) -0.0069(6) -0.0038(6) -0.0014(6)
C30 0.0330(10) 0.0684(14) 0.0405(10) -0.0267(10) 0.0042(8) -0.0198(9)
C32 0.0232(8) 0.0333(9) 0.0421(10) -0.0137(8) -0.0047(7) 0.0000(7)
C33 0.0297(10) 0.0420(11) 0.0701(14) -0.0308(10) -0.0127(9) 0.0066(8)
C34 0.0314(9) 0.0297(9) 0.0345(9) -0.0113(7) -0.0101(7) -0.0007(7)
C40 0.0257(9) 0.0315(9) 0.0512(11) -0.0116(8) 0.0022(8) -0.0020(7)
C41 0.0308(9) 0.0258(8) 0.0305(9) -0.0022(7) -0.0093(7) -0.0016(7)
C42 0.0291(9) 0.0320(9) 0.0334(9) -0.0094(7) -0.0045(7) -0.0019(7)
C44 0.0494(11) 0.0339(10) 0.0285(9) -0.0059(7) 0.0012(8) -0.0065(8)
C50 0.0199(7) 0.0169(7) 0.0202(7) -0.0080(6) -0.0012(6) -0.0015(5)
C51 0.0216(7) 0.0209(7) 0.0207(7) -0.0076(6) -0.0020(6) -0.0009(6)
C52 0.0188(7) 0.0299(8) 0.0306(8) -0.0130(7) -0.0014(6) -0.0028(6)
C53 0.0264(8) 0.0323(9) 0.0282(8) -0.0113(7) 0.0083(7) -0.0103(7)
C54 0.0351(9) 0.0243(8) 0.0198(7) -0.0042(6) 0.0019(6) -0.0052(7)
C55 0.0230(8) 0.0209(7) 0.0222(7) -0.0067(6) -0.0030(6) -0.0005(6)
C110 0.0165(7) 0.0227(7) 0.0217(7) -0.0101(6) -0.0023(6) -0.0005(6)
C111 0.0183(7) 0.0292(8) 0.0335(9) -0.0145(7) -0.0049(6) 0.0028(6)
C112 0.0240(8) 0.0274(8) 0.0247(8) -0.0095(6) 0.0016(6) -0.0049(6)
C150 0.0153(7) 0.0197(7) 0.0230(7) -0.0068(6) -0.0025(6) -0.0020(5)
C152 0.0217(8) 0.0348(9) 0.0232(8) -0.0056(7) 0.0007(6) -0.0021(6)
C153 0.0171(7) 0.0343(9) 0.0349(9) -0.0159(7) -0.0038(6) 0.0004(6)
C210 0.0177(7) 0.0232(7) 0.0266(8) -0.0110(6) 0.0019(6) -0.0024(6)
C211 0.0287(9) 0.0351(9) 0.0443(10) -0.0065(8) -0.0106(8) -0.0107(7)
C212 0.0348(9) 0.0253(8) 0.0302(9) -0.0063(7) -0.0013(7) -0.0051(7)
C250 0.0187(7) 0.0190(7) 0.0264(8) -0.0083(6) -0.0011(6) -0.0026(6)
C251 0.0287(8) 0.0240(8) 0.0283(8) -0.0064(7) 0.0041(7) -0.0034(6)
C252 0.0220(8) 0.0271(8) 0.0386(9) -0.0124(7) -0.0053(7) -0.0046(6)

loop_
_atom_type_symbol
_atom_type_description
_atom_type_scat_dispersion_real
_atom_type_scat_dispersion_imag
_atom_type_scat_source
C C 0.0033 0.0016 'International Tables Vol C Tables 4.2.6.8 and 6.1.1.4'
H H 0.0000 0.0000 'International Tables Vol C Tables 4.2.6.8 and 6.1.1.4'
N N 0.0061 0.0033 'International Tables Vol C Tables 4.2.6.8 and 6.1.1.4'
O O 0.0106 0.0060 'International Tables Vol C Tables 4.2.6.8 and 6.1.1.4'
Al Al 0.0645 0.0514 'International Tables Vol C Tables 4.2.6.8 and 6.1.1.4'

loop_
_geom_angle_atom_site_label_1
_geom_angle_atom_site_label_2
_geom_angle_atom_site_label_3
_geom_angle
O1 Al1 N1 109.89(5)
O1 Al1 N2 112.05(5)
N1 Al1 N2 95.89(5)
O1 Al1 C50 117.76(6)
N1 Al1 C50 110.29(6)
N2 Al1 C50 108.78(6)
C32 O3 C30 109.54(14)
C42 O4 C44 104.32(12)
C2 N1 C10 119.25(11)
C2 N1 Al1 120.79(9)
C10 N1 Al1 119.58(9)
C4 N2 C20 119.33(11)
C4 N2 Al1 121.21(9)
C20 N2 Al1 119.42(9)
N1 C2 C3 122.99(12)
N1 C2 C1 120.53(12)
C3 C2 C1 116.47(12)
C4 C3 C2 127.72(13)
N2 C4 C3 122.43(12)
N2 C4 C5 120.16(12)
C3 C4 C5 117.38(12)
C11 C10 C15 121.40(12)
C11 C10 N1 120.38(12)
C15 C10 N1 118.19(12)
C12 C11 C10 118.18(13)
C12 C11 C110 117.90(12)
C10 C11 C110 123.90(12)
C13 C12 C11 121.12(13)
C12 C13 C14 120.05(13)
C13 C14 C15 121.35(13)
C14 C15 C10 117.86(13)
C14 C15 C150 120.93(12)
C10 C15 C150 121.21(12)
C25 C20 C21 121.08(13)
C25 C20 N2 120.78(12)
C21 C20 N2 118.10(12)
C22 C21 C20 118.36(13)
C22 C21 C210 119.60(13)
C20 C21 C210 122.03(13)
C23 C22 C21 121.33(14)
C24 C23 C22 119.67(14)
C23 C24 C25 121.37(14)
C24 C25 C20 118.17(13)
C24 C25 C250 118.98(13)
C20 C25 C250 122.84(13)
O3 C30 C34 106.33(14)
O3 C32 C33 107.38(14)
C32 C33 C34 102.75(14)
C30 C34 C33 101.82(14)
C44 C40 C41 103.70(14)
C42 C41 C40 103.53(13)
O4 C42 C41 104.74(13)
O4 C44 C40 105.47(14)
C55 C50 C51 115.81(13)
C55 C50 Al1 124.48(11)
C51 C50 Al1 119.70(11)
C52 C51 C50 122.64(14)
C53 C52 C51 119.74(14)
C52 C53 C54 119.59(14)
C53 C54 C55 120.03(14)
C54 C55 C50 122.17(14)
C11 C110 C112 110.41(12)
C11 C110 C111 111.82(12)
C112 C110 C111 109.08(12)
C15 C150 C153 113.14(12)
C15 C150 C152 111.51(12)
C153 C150 C152 109.80(12)
C21 C210 C212 110.96(12)
C21 C210 C211 112.36(13)
C212 C210 C211 110.53(13)
C25 C250 C251 110.60(12)
C25 C250 C252 112.02(12)
C251 C250 C252 109.72(13)

loop_
_geom_bond_atom_site_label_1
_geom_bond_atom_site_label_2
_geom_bond_distance
Al1 O1 1.7202(10)
Al1 N1 1.9120(12)
Al1 N2 1.9153(12)
Al1 C50 1.9694(15)
O3 C32 1.413(2)
O3 C30 1.428(2)
O4 C42 1.421(2)
O4 C44 1.427(2)
N1 C2 1.3354(18)
N1 C10 1.4536(17)
N2 C4 1.3350(18)
N2 C20 1.4488(18)
C1 C2 1.5061(19)
C2 C3 1.4034(19)
C3 C4 1.399(2)
C4 C5 1.5062(19)
C10 C11 1.402(2)
C10 C15 1.413(2)
C11 C12 1.399(2)
C11 C110 1.5224(19)
C12 C13 1.377(2)
C13 C14 1.385(2)
C14 C15 1.392(2)
C15 C150 1.5235(19)
C20 C25 1.407(2)
C20 C21 1.408(2)
C21 C22 1.390(2)
C21 C210 1.523(2)
C22 C23 1.384(2)
C23 C24 1.384(2)
C24 C25 1.394(2)
C25 C250 1.520(2)
C30 C34 1.508(2)
C32 C33 1.509(2)
C33 C34 1.516(2)
C40 C44 1.520(3)
C40 C41 1.531(2)
C41 C42 1.509(2)
C50 C55 1.402(2)
C50 C51 1.408(2)
C51 C52 1.387(2)
C52 C53 1.384(2)
C53 C54 1.387(2)
C54 C55 1.393(2)
C110 C112 1.531(2)
C110 C111 1.535(2)
C150 C153 1.529(2)
C150 C152 1.530(2)
C210 C212 1.525(2)
C210 C211 1.526(2)
C250 C251 1.532(2)
C250 C252 1.537(2)

loop_
_geom_torsion_atom_site_label_1
_geom_torsion_atom_site_label_2
_geom_torsion_atom_site_label_3
_geom_torsion_atom_site_label_4
_geom_torsion
O1 Al1 N1 C2 -144.33(10)
N2 Al1 N1 C2 -28.30(11)
C50 Al1 N1 C2 84.23(11)
O1 Al1 N1 C10 42.77(11)
N2 Al1 N1 C10 158.79(10)
C50 Al1 N1 C10 -88.67(11)
O1 Al1 N2 C4 143.04(10)
N1 Al1 N2 C4 28.79(11)
C50 Al1 N2 C4 -85.00(11)
O1 Al1 N2 C20 -39.55(11)
N1 Al1 N2 C20 -153.81(10)
C50 Al1 N2 C20 92.41(11)
C10 N1 C2 C3 -173.70(12)
Al1 N1 C2 C3 13.37(18)
C10 N1 C2 C1 5.08(18)
Al1 N1 C2 C1 -167.85(10)
N1 C2 C3 C4 11.7(2)
C1 C2 C3 C4 -167.08(13)
C20 N2 C4 C3 168.53(12)
Al1 N2 C4 C3 -14.06(18)
C20 N2 C4 C5 -9.79(19)
Al1 N2 C4 C5 167.62(10)
C2 C3 C4 N2 -11.3(2)
C2 C3 C4 C5 167.02(13)
C2 N1 C10 C11 -80.47(16)
Al1 N1 C10 C11 92.54(13)
C2 N1 C10 C15 101.62(15)
Al1 N1 C10 C15 -85.37(13)
C15 C10 C11 C12 -0.2(2)
N1 C10 C11 C12 -178.04(12)
C15 C10 C11 C110 177.96(13)
N1 C10 C11 C110 0.1(2)
C10 C11 C12 C13 -1.3(2)
C110 C11 C12 C13 -179.55(13)
C11 C12 C13 C14 1.3(2)
C12 C13 C14 C15 0.3(2)
C13 C14 C15 C10 -1.7(2)
C13 C14 C15 C150 178.85(13)
C11 C10 C15 C14 1.6(2)
N1 C10 C15 C14 179.53(12)
C11 C10 C15 C150 -178.88(12)
N1 C10 C15 C150 -0.99(19)
C4 N2 C20 C25 88.02(16)
Al1 N2 C20 C25 -89.44(14)
C4 N2 C20 C21 -94.27(15)
Al1 N2 C20 C21 88.27(14)
C25 C20 C21 C22 -0.5(2)
N2 C20 C21 C22 -178.25(12)
C25 C20 C21 C210 -178.98(13)
N2 C20 C21 C210 3.3(2)
C20 C21 C22 C23 1.2(2)
C210 C21 C22 C23 179.66(14)
C21 C22 C23 C24 -0.7(2)
C22 C23 C24 C25 -0.5(2)
C23 C24 C25 C20 1.1(2)
C23 C24 C25 C250 179.98(13)
C21 C20 C25 C24 -0.6(2)
N2 C20 C25 C24 177.06(12)
C21 C20 C25 C250 -179.39(13)
N2 C20 C25 C250 -1.8(2)
C32 O3 C30 C34 -16.9(2)
C30 O3 C32 C33 -5.3(2)
O3 C32 C33 C34 25.0(2)
O3 C30 C34 C33 31.7(2)
C32 C33 C34 C30 -33.7(2)
C44 C40 C41 C42 -5.46(18)
C44 O4 C42 C41 -43.32(17)
C40 C41 C42 O4 29.38(17)
C42 O4 C44 C40 39.59(17)
C41 C40 C44 O4 -20.05(18)
O1 Al1 C50 C55 1.70(14)
N1 Al1 C50 C55 128.89(12)
N2 Al1 C50 C55 -127.15(12)
O1 Al1 C50 C51 -179.24(10)
N1 Al1 C50 C51 -52.05(12)
N2 Al1 C50 C51 51.92(12)
C55 C50 C51 C52 0.2(2)
Al1 C50 C51 C52 -178.99(11)
C50 C51 C52 C53 0.8(2)
C51 C52 C53 C54 -1.1(2)
C52 C53 C54 C55 0.3(2)
C53 C54 C55 C50 0.7(2)
C51 C50 C55 C54 -0.9(2)
Al1 C50 C55 C54 178.20(11)
C12 C11 C110 C112 68.41(16)
C10 C11 C110 C112 -109.76(15)
C12 C11 C110 C111 -53.24(17)
C10 C11 C110 C111 128.60(14)
C14 C15 C150 C153 -23.55(19)
C10 C15 C150 C153 156.99(13)
C14 C15 C150 C152 100.81(15)
C10 C15 C150 C152 -78.65(16)
C22 C21 C210 C212 -74.59(17)
C20 C21 C210 C212 103.82(16)
C22 C21 C210 C211 49.73(19)
C20 C21 C210 C211 -131.86(15)
C24 C25 C250 C251 -65.80(17)
C20 C25 C250 C251 113.00(15)
C24 C25 C250 C252 56.94(18)
C20 C25 C250 C252 -124.26(15)
